data_7204104
loop_
_publ_author_name
'Katsuhara, Mao'
'Aragaki, Masanobu'
'Kimura, Shinya'
'Mori, Takehiko'
'Misaki, Yohji'
'Tanaka, Kazuyoshi'

_publ_section_title
;
 Tetrathiapentalene-based organic conductors with 1 &#x2236; 1
 composition
;
_journal_issue 9
_journal_name_full 'Journal of Materials Chemistry'
_journal_page_first 2125
_journal_paper_doi 10.1039/b101542g
_journal_volume 11
_journal_year 2001
_chemical_formula_sum 'C17 H14.5 Cl4.5 Ga S12'
_chemical_formula_weight 832.78
_space_group_IT_number 2
_symmetry_cell_setting triclinic
_symmetry_Int_Tables_number 2
_symmetry_space_group_name_Hall '-P 1'
_symmetry_space_group_name_H-M 'P -1'
_cell_angle_alpha 106.78(5)
_cell_angle_beta 94.77(5)
_cell_angle_gamma 78.22(4)
_cell_formula_units_Z 2
_cell_length_a 13.849(6)
_cell_length_b 14.215(8)
_cell_length_c 8.600(7)
_cell_measurement_reflns_used 25
_cell_measurement_temperature 293.2
_cell_measurement_theta_max 14.8
_cell_measurement_theta_min 12.7
_cell_volume 1586.3(18)
_computing_cell_refinement 'MSC/AFC Diffractometer Control'
_computing_data_collection 'MSC/AFC Diffractometer Control'
_computing_data_reduction 'teXsan for Windows (MSC, 1997)'
_computing_publication_material 'teXsan for Windows (MSC, 1997)'
_computing_structure_refinement 'teXsan for Windows (MSC, 1997)'
_computing_structure_solution
;
DIRDIF92 ORIENT (Beurskens, 1992)
;
_diffrn_ambient_temperature 293.2
_diffrn_measurement_device AFC7R
_diffrn_measurement_method \w-2\q
_diffrn_orient_matrix_UB_11 -0.01988
_diffrn_orient_matrix_UB_12 0.07111
_diffrn_orient_matrix_UB_13 0.06584
_diffrn_orient_matrix_UB_21 0.06934
_diffrn_orient_matrix_UB_22 0.00015
_diffrn_orient_matrix_UB_23 0.04295
_diffrn_orient_matrix_UB_31 0.01552
_diffrn_orient_matrix_UB_32 0.02327
_diffrn_orient_matrix_UB_33 -0.09263
_diffrn_radiation_detector 'scintillation counter'
_diffrn_radiation_monochromator graphite
_diffrn_radiation_source 'X-ray tube'
_diffrn_radiation_type 'Mo K\a'
_diffrn_radiation_wavelength 0.7107
_diffrn_reflns_av_R_equivalents 0.01262
_diffrn_reflns_av_sigmaI/netI 0.056
_diffrn_reflns_limit_h_max 19
_diffrn_reflns_limit_h_min -19
_diffrn_reflns_limit_k_max 19
_diffrn_reflns_limit_k_min -19
_diffrn_reflns_limit_l_max 12
_diffrn_reflns_limit_l_min 0
_diffrn_reflns_number 9813
_diffrn_reflns_reduction_process 'Lp corrections applied'
_diffrn_reflns_theta_max 30.00
_diffrn_reflns_theta_min 1.50
_diffrn_standards_decay_% -0.38
_diffrn_standards_interval_count 150
_diffrn_standards_number 3
_exptl_absorpt_coefficient_mu 2.046
_exptl_absorpt_correction_T_max 0.999
_exptl_absorpt_correction_T_min 0.851
_exptl_absorpt_correction_type
;
\y scans (North,Phillips & Matthews, 1968)
;
_exptl_crystal_colour black
_exptl_crystal_density_diffrn 1.743
_exptl_crystal_density_meas ?
_exptl_crystal_description plate
_exptl_crystal_F_000 832.00
_exptl_crystal_size_max 0.20
_exptl_crystal_size_mid 0.20
_exptl_crystal_size_min 0.20
_refine_diff_density_max 5.18
_refine_diff_density_min -4.97
_refine_ls_extinction_method none
_refine_ls_goodness_of_fit_all 3.407
_refine_ls_goodness_of_fit_ref 3.410
_refine_ls_hydrogen_treatment noref
_refine_ls_matrix_type full
_refine_ls_number_constraints 0
_refine_ls_number_parameters 316
_refine_ls_number_reflns 4116
_refine_ls_number_restraints 0
_refine_ls_R_factor_all 0.0651
_refine_ls_R_factor_gt 0.0650
_refine_ls_shift/su_max 7.9600
_refine_ls_shift/su_mean 0.3007
_refine_ls_structure_factor_coef F
_refine_ls_weighting_details unit
_refine_ls_weighting_scheme sigma
_refine_ls_wR_factor_all 0.0710
_refine_ls_wR_factor_ref 0.0710
_reflns_number_gt 4116
_reflns_number_total 9239
_reflns_threshold_expression I>5.00\s(I)
_cod_data_source_file b101542g.txt
_cod_data_source_block (TTM-TTP)GaCl4(PhCl)0.5
_cod_original_cell_volume 1586(2)
_cod_original_sg_symbol_H-M 'P -1       '
_cod_original_formula_sum 'C17 H14.50 Cl4.50 Ga S12 '
_cod_database_code 7204104

loop_
_symmetry_equiv_pos_as_xyz
'   +x,   +y,   +z'
'   -x,   -y,   -z'

loop_
_atom_site_label
_atom_site_fract_x
_atom_site_fract_y
_atom_site_fract_z
_atom_site_U_iso_or_equiv
_atom_site_occupancy
_atom_site_refinement_flags
_atom_site_adp_type
_atom_site_calc_flag
_atom_site_calc_attached_atom
Ga(1) 0.76367(4) 0.70725(5) 0.24908(9) 0.0718(2) 1.000 . Uani d ?
Cl(1) 0.8330(2) 0.6345(2) 0.4355(4) 0.154(1) 1.000 . Uani d ?
Cl(2) 0.8297(1) 0.8289(1) 0.2616(4) 0.1472(9) 1.000 . Uani d ?
Cl(3) 0.6077(1) 0.7494(1) 0.2968(2) 0.0790(5) 1.000 . Uani d ?
Cl(4) 0.7901(2) 0.5940(2) 0.0264(3) 0.1479(8) 1.000 . Uani d ?
Cl(5) 0.326(2) 0.181(2) 0.163(5) 0.78(3) 0.500 S Uani d ?
S(1) 0.1294(1) 0.9448(1) 0.8967(2) 0.0750(4) 1.000 . Uani d ?
S(2) 0.0213(1) 0.7546(1) 0.8788(2) 0.0766(5) 1.000 . Uani d ?
S(3) 0.28441(8) 0.79378(8) 0.6879(1) 0.0466(3) 1.000 . Uani d ?
S(4) 0.18751(8) 0.62548(9) 0.6638(1) 0.0461(3) 1.000 . Uani d ?
S(5) 0.44395(8) 0.64704(8) 0.4232(1) 0.0391(3) 1.000 . Uani d ?
S(6) 0.33904(8) 0.48002(8) 0.4015(1) 0.0418(3) 1.000 . Uani d ?
S(7) 0.58960(7) 0.50510(8) 0.1705(1) 0.0379(3) 1.000 . Uani d ?
S(8) 0.48302(8) 0.33990(8) 0.1504(1) 0.0433(3) 1.000 . Uani d ?
S(9) 0.74304(8) 0.35359(8) -0.0885(1) 0.0407(3) 1.000 . Uani d ?
S(10) 0.63874(8) 0.19067(8) -0.1119(2) 0.0494(3) 1.000 . Uani d ?
S(11) 0.89168(8) 0.2259(1) -0.3375(2) 0.0551(4) 1.000 . Uani d ?
S(12) 0.7709(1) 0.0447(1) -0.3713(2) 0.0861(5) 1.000 . Uani d ?
C(1) 0.0468(5) 0.9851(4) 0.7452(8) 0.081(2) 1.000 . Uani d ?
C(2) -0.0133(5) 0.6345(7) 0.791(1) 0.122(3) 1.000 . Uani d ?
C(3) 0.1731(3) 0.8195(4) 0.7879(6) 0.051(1) 1.000 . Uani d ?
C(4) 0.1293(3) 0.7436(4) 0.7789(5) 0.048(1) 1.000 . Uani d ?
C(5) 0.2817(3) 0.6686(3) 0.6012(5) 0.040(1) 1.000 . Uani d ?
C(6) 0.3472(3) 0.6065(3) 0.4890(5) 0.038(1) 1.000 . Uani d ?
C(7) 0.4849(3) 0.5327(3) 0.2844(5) 0.035(1) 1.000 . Uani d ?
C(8) 0.4362(3) 0.4571(3) 0.2750(5) 0.038(1) 1.000 . Uani d ?
C(9) 0.5803(3) 0.3791(3) 0.0857(5) 0.036(1) 1.000 . Uani d ?
C(10) 0.6459(3) 0.3148(3) -0.0252(5) 0.038(1) 1.000 . Uani d ?
C(11) 0.7881(3) 0.2385(3) -0.2241(5) 0.040(1) 1.000 . Uani d ?
C(12) 0.7401(3) 0.1637(3) -0.2361(6) 0.045(1) 1.000 . Uani d ?
C(13) 0.9257(4) 0.3462(4) -0.2629(7) 0.065(2) 1.000 . Uani d ?
C(14) 0.688(2) 0.001(1) -0.403(3) 0.678(9) 1.000 . Uani d ?
C(15) 0.425(2) 0.064(1) 0.022(4) 0.31(1) 1.000 . Uani d ?
C(16) 0.4808(9) 0.090(1) 0.220(2) 0.214(6) 1.000 . Uani d ?
C(17) 0.543(2) 0.006(2) 0.117(3) 0.30(1) 1.000 . Uani d ?
H(1) -0.0168 1.0174 0.7881 0.093 1.000 . Uiso c ?
H(2) 0.0723 1.0316 0.7049 0.093 1.000 . Uiso c ?
H(3) 0.0383 0.9294 0.6536 0.093 1.000 . Uiso c ?
H(4) -0.0229 0.6034 0.8718 0.137 1.000 . Uiso c ?
H(5) -0.0732 0.6397 0.7259 0.137 1.000 . Uiso c ?
H(6) 0.0373 0.5888 0.7195 0.137 1.000 . Uiso c ?
H(7) 0.9319 0.3650 -0.1464 0.077 1.000 . Uiso c ?
H(8) 0.9871 0.3462 -0.3054 0.077 1.000 . Uiso c ?
H(9) 0.8764 0.3965 -0.2931 0.077 1.000 . Uiso c ?
H(10) 0.6653 -0.0064 -0.3103 0.809 1.000 . Uiso c ?
H(11) 0.6356 0.0460 -0.4470 0.809 1.000 . Uiso c ?
H(12) 0.7007 -0.0602 -0.4858 0.809 1.000 . Uiso c ?

loop_
_atom_site_aniso_label
_atom_site_aniso_U_11
_atom_site_aniso_U_22
_atom_site_aniso_U_33
_atom_site_aniso_U_12
_atom_site_aniso_U_13
_atom_site_aniso_U_23
Ga(1) 0.0454(3) 0.0642(4) 0.0942(5) -0.0154(3) 0.0152(3) -0.0030(3)
Cl(1) 0.100(2) 0.201(2) 0.199(3) -0.043(2) -0.020(2) 0.112(2)
Cl(2) 0.097(1) 0.071(1) 0.265(3) -0.036(1) 0.056(2) 0.007(1)
Cl(3) 0.0463(7) 0.0695(9) 0.114(1) -0.0114(6) 0.0204(7) 0.0085(8)
Cl(4) 0.135(2) 0.100(1) 0.183(2) -0.060(1) 0.097(1) -0.052(1)
Cl(5) 0.87(4) 0.57(4) 1.05(8) -0.52(3) 0.66(4) 0.04(4)
S(1) 0.086(1) 0.0582(8) 0.0584(9) 0.0239(7) 0.0148(8) 0.0034(7)
S(2) 0.0481(7) 0.099(1) 0.080(1) 0.0144(7) 0.0325(7) 0.0317(8)
S(3) 0.0453(6) 0.0414(6) 0.0508(7) 0.0036(5) 0.0114(5) 0.0144(5)
S(4) 0.0372(5) 0.0520(6) 0.0497(7) -0.0009(5) 0.0117(5) 0.0171(5)
S(5) 0.0367(5) 0.0375(5) 0.0417(6) -0.0004(4) 0.0109(4) 0.0109(4)
S(6) 0.0347(5) 0.0440(6) 0.0467(6) -0.0044(4) 0.0111(5) 0.0120(5)
S(7) 0.0347(5) 0.0365(5) 0.0420(6) -0.0007(4) 0.0113(4) 0.0115(4)
S(8) 0.0388(5) 0.0389(6) 0.0498(7) -0.0042(4) 0.0124(5) 0.0076(5)
S(9) 0.0370(5) 0.0388(6) 0.0435(6) -0.0001(4) 0.0107(5) 0.0093(5)
S(10) 0.0418(6) 0.0389(6) 0.0637(8) -0.0039(5) 0.0123(5) 0.0081(5)
S(11) 0.0425(6) 0.0602(7) 0.0552(7) 0.0048(5) 0.0182(5) 0.0101(6)
S(12) 0.0685(9) 0.0465(8) 0.116(1) -0.0011(7) 0.0286(9) -0.0206(8)
C(1) 0.084(4) 0.063(3) 0.083(4) 0.022(3) 0.010(3) 0.024(3)
C(2) 0.092(5) 0.163(7) 0.126(6) -0.053(5) 0.046(4) 0.031(5)
C(3) 0.048(3) 0.051(3) 0.047(3) 0.012(2) 0.016(2) 0.011(2)
C(4) 0.035(2) 0.061(3) 0.044(3) 0.014(2) 0.014(2) 0.022(2)
C(5) 0.040(2) 0.039(2) 0.042(2) 0.001(2) 0.007(2) 0.016(2)
C(6) 0.036(2) 0.039(2) 0.039(2) 0.001(2) 0.008(2) 0.013(2)
C(7) 0.030(2) 0.037(2) 0.036(2) 0.002(2) 0.010(2) 0.013(2)
C(8) 0.034(2) 0.041(2) 0.037(2) 0.001(2) 0.009(2) 0.012(2)
C(9) 0.033(2) 0.037(2) 0.038(2) -0.002(2) 0.006(2) 0.012(2)
C(10) 0.033(2) 0.037(2) 0.041(2) 0.001(2) 0.008(2) 0.009(2)
C(11) 0.034(2) 0.045(2) 0.035(2) 0.003(2) 0.004(2) 0.008(2)
C(12) 0.039(2) 0.038(2) 0.051(3) 0.004(2) 0.007(2) 0.008(2)
C(13) 0.052(3) 0.070(3) 0.078(4) -0.013(2) 0.019(3) 0.020(3)
C(14) 0.73(2) 0.33(1) 0.83(2) -0.42(1) 0.69(2) -0.47(1)
C(15) 0.35(2) 0.17(1) 0.49(3) -0.07(1) 0.16(2) 0.16(1)
C(16) 0.132(8) 0.22(1) 0.39(2) -0.104(7) -0.06(1) 0.21(1)
C(17) 0.33(2) 0.24(2) 0.41(3) -0.20(1) -0.04(2) 0.16(2)

loop_
_atom_type_symbol
_atom_type_oxidation_number
_atom_type_number_in_cell
_atom_type_scat_dispersion_real
_atom_type_scat_dispersion_imag
_atom_type_scat_source
C 0 34 0.002 0.002
;International Tables for Crystallography
(1992, Vol. C, Table 6.1.1.2)
;
S 0 24 0.110 0.124
;International Tables for Crystallography
(1992, Vol. C, Table 6.1.1.2)
;
H 0 29 0.000 0.000
;International Tables for Crystallography
(1992, Vol. C, Table 6.1.1.2)
;
Ga 0 2 0.163 1.609
;International Tables for Crystallography
(1992, Vol. C, Tables 4.2.6.8 and 6.1.1.1)
;
Cl 0 9 0.132 0.159
;International Tables for Crystallography
(1992, Vol. C, Tables 4.2.6.8 and 6.1.1.1)
;

loop_
_geom_angle_atom_site_label_1
_geom_angle_atom_site_label_2
_geom_angle_atom_site_label_3
_geom_angle
_geom_angle_site_symmetry_1
_geom_angle_site_symmetry_2
_geom_angle_site_symmetry_3
_geom_angle_publ_flag
Cl(1) Ga(1) Cl(2) 108.9(2) . . . ?
Cl(1) Ga(1) Cl(3) 106.6(2) . . . ?
Cl(1) Ga(1) Cl(4) 104.5(2) . . . ?
Cl(2) Ga(1) Cl(3) 113.2(2) . . . ?
Cl(2) Ga(1) Cl(4) 112.3(2) . . . ?
Cl(3) Ga(1) Cl(4) 110.7(2) . . . ?
C(1) S(1) C(3) 99.9(5) . . . ?
C(2) S(2) C(4) 102.9(5) . . . ?
C(3) S(3) C(5) 94.8(4) . . . ?
C(4) S(4) C(5) 95.0(4) . . . ?
C(6) S(5) C(7) 94.0(4) . . . ?
C(6) S(6) C(8) 93.9(4) . . . ?
C(7) S(7) C(9) 93.8(4) . . . ?
C(8) S(8) C(9) 94.0(4) . . . ?
C(10) S(9) C(11) 95.4(4) . . . ?
C(10) S(10) C(12) 95.5(4) . . . ?
C(11) S(11) C(13) 103.0(4) . . . ?
C(12) S(12) C(14) 109(1) . . . ?
S(1) C(1) H(1) 111.5 . . . no
S(1) C(1) H(2) 111.0 . . . no
S(1) C(1) H(3) 111.1 . . . no
H(1) C(1) H(2) 107.8 . . . no
H(1) C(1) H(3) 108.0 . . . no
H(2) C(1) H(3) 107.3 . . . no
S(2) C(2) H(4) 112.1 . . . no
S(2) C(2) H(5) 111.7 . . . no
S(2) C(2) H(6) 111.2 . . . no
H(4) C(2) H(5) 107.8 . . . no
H(4) C(2) H(6) 107.1 . . . no
H(5) C(2) H(6) 106.6 . . . no
S(1) C(3) S(3) 117.1(6) . . . ?
S(1) C(3) C(4) 125.1(7) . . . ?
S(3) C(3) C(4) 117.8(6) . . . ?
S(2) C(4) S(4) 119.4(6) . . . ?
S(2) C(4) C(3) 123.9(7) . . . ?
S(4) C(4) C(3) 116.6(6) . . . ?
S(3) C(5) S(4) 115.4(4) . . . ?
S(3) C(5) C(6) 123.6(6) . . . ?
S(4) C(5) C(6) 121.0(6) . . . ?
S(5) C(6) S(6) 116.1(4) . . . ?
S(5) C(6) C(5) 122.4(6) . . . ?
S(6) C(6) C(5) 121.5(6) . . . ?
S(5) C(7) S(7) 124.5(5) . . . ?
S(5) C(7) C(8) 117.5(5) . . . ?
S(7) C(7) C(8) 117.8(6) . . . ?
S(6) C(8) S(8) 123.4(5) . . . ?
S(6) C(8) C(7) 118.4(6) . . . ?
S(8) C(8) C(7) 117.9(6) . . . ?
S(7) C(9) S(8) 116.5(4) . . . ?
S(7) C(9) C(10) 121.9(6) . . . ?
S(8) C(9) C(10) 121.6(6) . . . ?
S(9) C(10) S(10) 115.2(4) . . . ?
S(9) C(10) C(9) 121.6(6) . . . ?
S(10) C(10) C(9) 123.2(6) . . . ?
S(9) C(11) S(11) 119.4(5) . . . ?
S(9) C(11) C(12) 117.1(6) . . . ?
S(11) C(11) C(12) 123.5(6) . . . ?
S(10) C(12) S(12) 119.3(5) . . . ?
S(10) C(12) C(11) 116.8(6) . . . ?
S(12) C(12) C(11) 123.9(6) . . . ?
S(11) C(13) H(7) 110.7 . . . no
S(11) C(13) H(8) 111.1 . . . no
S(11) C(13) H(9) 110.7 . . . no
H(7) C(13) H(8) 108.3 . . . no
H(7) C(13) H(9) 107.7 . . . no
H(8) C(13) H(9) 108.3 . . . no
S(12) C(14) H(10) 112.2 . . . no
S(12) C(14) H(11) 108.0 . . . no
S(12) C(14) H(12) 110.7 . . . no
H(10) C(14) H(11) 107.9 . . . no
H(10) C(14) H(12) 111.6 . . . no
H(11) C(14) H(12) 106.2 . . . no
Cl(5) C(15) C(16) 75(3) . . . ?
Cl(5) C(15) C(17) 155(6) . . . ?
C(16) C(15) C(17) 130(5) . . . ?
C(15) C(16) C(17) 72(3) . . . ?
C(15) C(17) C(16) 158(6) 2_655 2_655 2_655 ?

loop_
_geom_bond_atom_site_label_1
_geom_bond_atom_site_label_2
_geom_bond_distance
_geom_bond_site_symmetry_1
_geom_bond_site_symmetry_2
_geom_bond_publ_flag
Ga(1) Cl(1) 2.204(5) . . ?
Ga(1) Cl(2) 2.088(4) . . ?
Ga(1) Cl(3) 2.161(3) . . ?
Ga(1) Cl(4) 2.118(4) . . ?
Cl(5) C(15) 2.08(6) . . ?
S(1) C(1) 1.80(1) . . ?
S(1) C(3) 1.763(9) . . ?
S(2) C(2) 1.80(2) . . ?
S(2) C(4) 1.744(8) . . ?
S(3) C(3) 1.749(9) . . ?
S(3) C(5) 1.727(8) . . ?
S(4) C(4) 1.752(9) . . ?
S(4) C(5) 1.733(8) . . ?
S(5) C(6) 1.755(8) . . ?
S(5) C(7) 1.733(8) . . ?
S(6) C(6) 1.760(8) . . ?
S(6) C(8) 1.720(8) . . ?
S(7) C(7) 1.731(7) . . ?
S(7) C(9) 1.755(8) . . ?
S(8) C(8) 1.728(8) . . ?
S(8) C(9) 1.746(8) . . ?
S(9) C(10) 1.734(8) . . ?
S(9) C(11) 1.740(8) . . ?
S(10) C(10) 1.726(8) . . ?
S(10) C(12) 1.747(9) . . ?
S(11) C(11) 1.751(8) . . ?
S(11) C(13) 1.79(1) . . ?
S(12) C(12) 1.745(9) . . ?
S(12) C(14) 1.38(3) . . ?
C(1) H(1) 0.96 . . no
C(1) H(2) 0.96 . . no
C(1) H(3) 0.96 . . no
C(2) H(4) 0.96 . . no
C(2) H(5) 0.96 . . no
C(2) H(6) 0.97 . . no
C(3) C(4) 1.32(1) . . ?
C(5) C(6) 1.36(1) . . ?
C(7) C(8) 1.36(1) . . ?
C(9) C(10) 1.37(1) . . ?
C(11) C(12) 1.34(1) . . ?
C(13) H(7) 0.96 . . no
C(13) H(8) 0.95 . . no
C(13) H(9) 0.96 . . no
C(14) H(10) 0.93 . . no
C(14) H(11) 0.99 . . no
C(14) H(12) 0.95 . . no
C(15) C(16) 1.78(6) . . ?
C(15) C(17) 1.36(5) . . ?
C(16) C(17) 1.42(6) . . ?

loop_
_geom_contact_atom_site_label_1
_geom_contact_atom_site_label_2
_geom_contact_distance
_geom_contact_site_symmetry_1
_geom_contact_site_symmetry_2
_geom_contact_publ_flag
Ga(1) H(8) 3.4041 . 2_765 no
Ga(1) H(12) 3.4188 . 1_566 no
Ga(1) S(7) 3.995(3) . . no
Cl(1) H(5) 2.7064 . 1_655 no
Cl(1) H(8) 2.9075 . 2_765 no
Cl(1) H(6) 3.2725 . 2_666 no
Cl(1) C(2) 3.58(2) . 1_655 no
Cl(1) S(4) 3.611(6) . 2_666 no
Cl(1) S(6) 3.708(5) . 2_666 no
Cl(1) C(13) 3.86(1) . 2_765 no
Cl(2) H(2) 2.5613 . 2_676 no
Cl(2) H(12) 2.8131 . 1_566 no
Cl(2) H(8) 3.2520 . 2_765 no
Cl(2) C(1) 3.45(1) . 2_676 no
Cl(2) C(14) 3.61(2) . 1_566 no
Cl(2) S(12) 3.723(6) . 1_566 no
Cl(2) C(13) 3.77(1) . 2_765 no
Cl(2) S(11) 3.817(5) . 2_765 no
Cl(2) S(1) 3.990(6) . 2_676 no
Cl(2) Cl(5) 4.06(9) . 2_665 no
Cl(3) H(12) 3.2531 . 1_566 no
Cl(3) S(5) 3.334(4) . . no
Cl(3) S(7) 3.382(4) . . no
Cl(3) S(10) 3.687(4) . 2_665 no
Cl(3) C(7) 3.783(9) . . no
Cl(3) S(8) 3.874(5) . 2_665 no
Cl(3) C(14) 4.07(2) . 1_566 no
Cl(4) H(4) 3.0513 . 1_654 no
Cl(4) H(9) 3.4032 . . no
Cl(4) H(7) 3.4268 . . no
Cl(4) S(9) 3.454(5) . . no
Cl(4) S(7) 3.708(4) . . no
Cl(4) C(2) 3.75(1) . 1_654 no
Cl(4) C(13) 3.89(1) . . no
Cl(4) S(6) 3.910(7) . 2_665 no
Cl(4) C(8) 3.94(1) . 2_665 no
Cl(4) Cl(5) 3.99(8) . 2_665 no
Cl(4) S(8) 3.990(6) . 2_665 no
Cl(5) H(10) 3.0813 . 2_655 no
Cl(5) S(8) 3.46(4) . . no
Cl(5) C(14) 3.80(8) . 2_655 no
S(1) H(1) 3.0968 . 2_577 no
S(1) C(12) 3.84(1) . 2_666 no
S(1) C(1) 3.86(1) . 2_577 no
S(1) S(1) 3.952(6) . 2_577 no
S(1) S(10) 3.999(4) . 2_666 no
S(2) H(7) 3.1879 . 2_666 no
S(2) C(11) 3.799(9) . 2_666 no
S(2) S(9) 3.853(4) . 2_666 no
S(2) C(13) 3.92(1) . 2_666 no
S(2) S(11) 3.976(5) . 2_666 no
S(3) C(10) 3.639(9) . 2_666 no
S(3) S(10) 3.669(5) . 2_666 no
S(3) C(9) 3.690(9) . 2_666 no
S(3) S(11) 3.698(4) . 2_665 no
S(3) S(8) 3.768(4) . 2_666 no
S(3) C(16) 3.87(2) . 2_666 no
S(3) C(11) 3.949(9) . 2_665 no
S(3) S(12) 3.977(5) . 2_665 no
S(3) C(17) 4.00(3) . 2_666 no
S(3) C(12) 4.08(1) . 2_665 no
S(4) H(9) 3.1807 . 2_665 no
S(4) S(9) 3.641(4) . 2_666 no
S(4) S(7) 3.669(4) . 2_666 no
S(4) C(10) 3.713(9) . 2_666 no
S(4) C(9) 3.718(8) . 2_666 no
S(4) C(13) 3.76(1) . 2_665 no
S(4) S(11) 3.938(4) . 2_665 no
S(5) C(8) 3.490(9) . 2_666 no
S(5) S(6) 3.629(4) . 2_666 no
S(5) S(8) 3.684(4) . 2_666 no
S(5) C(10) 3.694(9) . 2_665 no
S(5) S(9) 3.708(4) . 2_665 no
S(5) C(11) 3.803(9) . 2_665 no
S(5) C(12) 3.917(9) . 2_665 no
S(5) S(10) 3.972(4) . 2_665 no
S(5) C(7) 4.012(9) . 2_666 no
S(6) H(9) 3.3466 . 2_665 no
S(6) C(7) 3.504(9) . 2_666 no
S(6) S(7) 3.688(4) . 2_666 no
S(6) S(9) 4.025(4) . 2_665 no
S(6) C(8) 4.061(9) . 2_666 no
S(7) C(9) 3.571(8) . 2_665 no
S(7) S(7) 3.671(5) . 2_665 no
S(7) C(6) 3.680(9) . 2_666 no
S(7) C(5) 3.681(9) . 2_666 no
S(7) C(7) 3.873(9) . 2_665 no
S(7) S(8) 3.954(4) . 2_665 no
S(7) C(8) 3.998(9) . 2_665 no
S(7) C(10) 4.063(8) . 2_665 no
S(8) C(6) 3.725(9) . 2_666 no
S(8) C(5) 3.745(9) . 2_666 no
S(8) C(16) 3.78(2) . . no
S(8) C(15) 3.99(3) . . no
S(9) C(4) 3.531(9) . 2_666 no
S(9) C(6) 3.725(9) . 2_665 no
S(9) C(7) 3.745(8) . 2_665 no
S(9) C(8) 3.884(9) . 2_665 no
S(9) C(3) 4.01(1) . 2_666 no
S(10) C(3) 3.67(1) . 2_666 no
S(11) H(3) 3.0497 . 2_665 no
S(11) H(2) 3.4099 . 1_644 no
S(11) H(1) 3.4130 . 1_644 no
S(11) C(5) 3.570(9) . 2_665 no
S(11) C(3) 3.80(1) . 2_665 no
S(11) C(1) 3.87(1) . 1_644 no
S(11) C(1) 3.92(1) . 2_665 no
S(11) C(4) 3.924(9) . 2_665 no
S(11) C(6) 4.022(9) . 2_665 no
S(12) H(1) 3.1381 . 1_644 no
S(12) C(1) 3.85(1) . 1_644 no
C(2) H(7) 3.1684 . 2_666 no
C(2) C(13) 4.09(2) . 2_666 no
C(3) C(10) 3.68(1) . 2_666 no
C(3) C(12) 3.90(1) . 2_666 no
C(3) C(11) 4.04(1) . 2_666 no
C(4) C(10) 3.71(1) . 2_666 no
C(4) C(11) 3.86(1) . 2_666 no
C(5) C(9) 3.32(1) . 2_666 no
C(5) H(9) 3.3351 . 2_665 no
C(5) C(10) 3.65(1) . 2_666 no
C(5) C(11) 3.82(1) . 2_665 no
C(5) C(13) 3.91(1) . 2_665 no
C(6) H(9) 3.4031 . 2_665 no
C(6) C(7) 3.56(1) . 2_666 no
C(6) C(8) 3.59(1) . 2_666 no
C(6) C(9) 3.67(1) . 2_666 no
C(6) C(11) 3.75(1) . 2_665 no
C(7) C(10) 3.67(1) . 2_665 no
C(7) C(9) 3.73(1) . 2_665 no
C(7) C(8) 3.82(1) . 2_666 no
C(7) C(7) 4.04(2) . 2_666 no
C(8) C(8) 4.08(2) . 2_666 no
C(13) H(4) 3.4480 . 2_666 no
C(14) C(16) 3.56(4) . 2_655 no
C(15) H(10) 3.2363 . 2_655 no
C(16) H(10) 2.8084 . 2_655 no
C(17) H(10) 3.4415 . 2_655 no
H(4) H(7) 2.5480 . 2_666 no

loop_
_geom_torsion_atom_site_label_1
_geom_torsion_atom_site_label_2
_geom_torsion_atom_site_label_3
_geom_torsion_atom_site_label_4
_geom_torsion_site_symmetry_1
_geom_torsion_site_symmetry_2
_geom_torsion_site_symmetry_3
_geom_torsion_site_symmetry_4
_geom_torsion
_geom_torsion_publ_flag
Cl(5) C(15) C(16) C(17) . . . . 177(2) no
Cl(5) C(15) C(17) C(16) . . . . -173(6) no
S(1) C(3) S(3) C(5) . . . . -176.8(6) no
S(1) C(3) C(4) S(2) . . . . -2(1) no
S(1) C(3) C(4) S(4) . . . . -179.7(5) no
S(2) C(4) S(4) C(5) . . . . 179.0(6) no
S(2) C(4) C(3) S(3) . . . . 176.8(5) no
S(3) C(3) S(1) C(1) . . . . 95.2(7) no
S(3) C(3) C(4) S(4) . . . . -1(1) no
S(3) C(5) S(4) C(4) . . . . 6.1(6) no
S(3) C(5) C(6) S(5) . . . . 1(1) no
S(3) C(5) C(6) S(6) . . . . -178.6(5) no
S(4) C(4) S(2) C(2) . . . . -12.5(8) no
S(4) C(5) S(3) C(3) . . . . -6.5(6) no
S(4) C(5) C(6) S(5) . . . . -179.7(5) no
S(4) C(5) C(6) S(6) . . . . 0(1) no
S(5) C(6) S(6) C(8) . . . . -2.7(5) no
S(5) C(7) S(7) C(9) . . . . 175.0(5) no
S(5) C(7) C(8) S(6) . . . . -0.5(9) no
S(5) C(7) C(8) S(8) . . . . -174.4(4) no
S(6) C(6) S(5) C(7) . . . . 2.5(5) no
S(6) C(8) S(8) C(9) . . . . -174.7(6) no
S(6) C(8) C(7) S(7) . . . . 173.9(4) no
S(7) C(7) S(5) C(6) . . . . -175.3(6) no
S(7) C(7) C(8) S(8) . . . . 0.1(9) no
S(7) C(9) S(8) C(8) . . . . 1.8(5) no
S(7) C(9) C(10) S(9) . . . . 0(1) no
S(7) C(9) C(10) S(10) . . . . -179.7(5) no
S(8) C(8) S(6) C(6) . . . . 175.4(6) no
S(8) C(9) S(7) C(7) . . . . -1.8(5) no
S(8) C(9) C(10) S(9) . . . . -179.5(5) no
S(8) C(9) C(10) S(10) . . . . 0(1) no
S(9) C(10) S(10) C(12) . . . . -1.7(6) no
S(9) C(11) S(11) C(13) . . . . 3.1(7) no
S(9) C(11) C(12) S(10) . . . . -1(1) no
S(9) C(11) C(12) S(12) . . . . 177.2(5) no
S(10) C(10) S(9) C(11) . . . . 1.4(6) no
S(10) C(12) S(12) C(14) . . . . 23(3) no
S(10) C(12) C(11) S(11) . . . . 179.6(5) no
S(11) C(11) S(9) C(10) . . . . 179.3(5) no
S(11) C(11) C(12) S(12) . . . . -2(1) no
S(12) C(12) S(10) C(10) . . . . -176.5(6) no
C(1) S(1) C(3) C(4) . . . . -86(1) no
C(2) S(2) C(4) C(3) . . . . 170(1) no
C(3) S(3) C(5) C(6) . . . . 172.5(8) no
C(3) C(4) S(4) C(5) . . . . -3.0(8) no
C(4) S(4) C(5) C(6) . . . . -172.9(7) no
C(4) C(3) S(3) C(5) . . . . 4.6(8) no
C(5) C(6) S(5) C(7) . . . . -177.4(7) no
C(5) C(6) S(6) C(8) . . . . 177.2(7) no
C(6) S(5) C(7) C(8) . . . . -1.2(7) no
C(6) S(6) C(8) C(7) . . . . 1.9(7) no
C(7) S(7) C(9) C(10) . . . . 178.3(7) no
C(7) C(8) S(8) C(9) . . . . -1.1(7) no
C(8) S(8) C(9) C(10) . . . . -178.3(7) no
C(8) C(7) S(7) C(9) . . . . 1.0(7) no
C(9) C(10) S(9) C(11) . . . . -178.6(7) no
C(9) C(10) S(10) C(12) . . . . 178.3(8) no
C(10) S(9) C(11) C(12) . . . . -0.4(8) no
C(10) S(10) C(12) C(11) . . . . 1.5(8) no
C(11) C(12) S(12) C(14) . . . . -155(3) no
C(12) C(11) S(11) C(13) . . . . -177.2(8) no
